data_1531607
loop_
_publ_author_name
'Jacobs, H.'
'Schroeder, F.O.'

_publ_section_title
;
 Monoammoniates of aluminium halides: the crystal structures of (Al Br3) *
 (N H3) and (Al I3) * (N H3)
;
_journal_name_full 'Zeitschrift fuer Anorganische und Allgemeine Chemie'
_journal_page_first 327
_journal_page_last 329
_journal_volume 628
_journal_year 2002
_chemical_formula_sum 'Al H3 I3 N'
_chemical_name_systematic '(Al I3) (N H3)'
_space_group_IT_number 61
_symmetry_space_group_name_Hall '-P 2ac 2ab'
_symmetry_space_group_name_H-M 'P b c a'
_cell_angle_alpha 90
_cell_angle_beta 90
_cell_angle_gamma 90
_cell_formula_units_Z 8
_cell_length_a 13.536
_cell_length_b 8.759
_cell_length_c 14.348
_cell_volume 1701.125
_citation_journal_id_ASTM ZAACAB
_cod_data_source_file Jacobs_ZAACAB_2002_1031.cif
_cod_data_source_block H3Al1I3N1
_cod_original_formula_sum 'H3 Al1 I3 N1'
_cod_database_code 1531607

loop_
_symmetry_equiv_pos_as_xyz
x,y,z
-x+1/2,-y,z+1/2
x+1/2,-y+1/2,-z
-x,y+1/2,-z+1/2
-x,-y,-z
x-1/2,y,-z-1/2
-x-1/2,y-1/2,z
x,-y-1/2,z-1/2

loop_
_atom_site_label
_atom_site_type_symbol
_atom_site_fract_x
_atom_site_fract_y
_atom_site_fract_z
_atom_site_occupancy
_atom_site_U_iso_or_equiv
_atom_site_attached_hydrogens
Al1 Al+3 0.3693 0.4089 0.1585 1 0.0 0
I1 I-1 0.3309 0.2869 0.3121 1 0.0 0
N1 N-3 0.087 0.118 0.184 1 0.0 3
I2 I-1 0.0162 0.289 0.4175 1 0.0 0
I3 I-1 0.2216 0.4424 0.0582 1 0.0 0
